data_4305407
loop_
_publ_author_name
'Felipe G\'andara'
'Manuela E. Medina'
'Natalia Snejko'
'Berta G\'omez-Lor'
'Marta Iglesias'
'Enrique Guti\'errez-Puebla'
'M. Angeles Monge'

_publ_contact_author_address
;Instituto de Ciencia de Materiales
        CSIC
        Campus de Cantoblanco
        28049 MADRID
        Spain
;
_publ_contact_author_email amonge@icmm.csic.es
_publ_contact_author_fax '34 1 372-0623'
_publ_contact_author_name 'M. Angeles Monge Bravo'
_publ_contact_author_phone '34 1 334-9024'
_publ_section_title
;
Two-Dimensional Hybrid Germanium Zeotype Formed by Selective Coordination
of the trans-1,2-Diaminocyclohexane Isomer to the Ge Atom: Heterogeneous
Acid-Base Bifunctional Catalyst
;
_journal_name_full 'Inorganic Chemistry'
_journal_page_first 6791
_journal_page_last 6795
_journal_paper_doi 10.1021/ic8004097
_journal_volume 47
_journal_year 2008
_chemical_formula_moiety 'C6 H24 Ge2 N6, H6 Ge O6'
_chemical_formula_sum 'C6 H30 Ge2 N6 O6'
_chemical_formula_weight 427.54
_chemical_name_systematic
; 
 ? 
;
_space_group_IT_number 149
_symmetry_cell_setting trigonal
_symmetry_space_group_name_Hall 'P 3 2'
_symmetry_space_group_name_H-M 'P 3 1 2'
_atom_sites_solution_hydrogens geom
_atom_sites_solution_primary direct
_atom_sites_solution_secondary difmap
_audit_creation_method SHELXL-97
_cell_angle_alpha 90.00
_cell_angle_beta 90.00
_cell_angle_gamma 120.00
_cell_formula_units_Z 1
_cell_length_a 9.2324(7)
_cell_length_b 9.2324(7)
_cell_length_c 4.9209(5)
_cell_measurement_reflns_used 825
_cell_measurement_temperature 296(2)
_cell_measurement_theta_max 21.17
_cell_measurement_theta_min 2.55
_cell_volume 363.25(5)
_computing_cell_refinement 'Bruker SMART'
_computing_data_collection 'Bruker SMART'
_computing_data_reduction 'Bruker SAINT'
_computing_molecular_graphics 'Bruker SHELXTL'
_computing_publication_material 'Bruker SHELXTL'
_computing_structure_refinement 'SHELXL-97 (Sheldrick, 1997)'
_computing_structure_solution 'SHELXS-97 (Sheldrick, 1990)'
_diffrn_ambient_temperature 296(2)
_diffrn_measured_fraction_theta_full 0.975
_diffrn_measured_fraction_theta_max 0.975
_diffrn_measurement_device_type 'CCD area detector'
_diffrn_measurement_method 'phi and omega scans'
_diffrn_radiation_monochromator graphite
_diffrn_radiation_source 'fine-focus sealed tube'
_diffrn_radiation_type MoK\a
_diffrn_radiation_wavelength 0.71073
_diffrn_reflns_av_R_equivalents 0.0751
_diffrn_reflns_av_sigmaI/netI 0.0708
_diffrn_reflns_limit_h_max 12
_diffrn_reflns_limit_h_min -12
_diffrn_reflns_limit_k_max 12
_diffrn_reflns_limit_k_min -12
_diffrn_reflns_limit_l_max 6
_diffrn_reflns_limit_l_min -6
_diffrn_reflns_number 3294
_diffrn_reflns_theta_full 28.70
_diffrn_reflns_theta_max 28.70
_diffrn_reflns_theta_min 2.55
_exptl_absorpt_coefficient_mu 4.174
_exptl_absorpt_correction_T_max 0.8185
_exptl_absorpt_correction_T_min 0.6803
_exptl_absorpt_correction_type multi-scan
_exptl_absorpt_process_details SADABS
_exptl_crystal_colour colorless
_exptl_crystal_density_diffrn 1.954
_exptl_crystal_density_method 'not measured'
_exptl_crystal_description prismatic
_exptl_crystal_F_000 220
_exptl_crystal_size_max 0.10
_exptl_crystal_size_mid 0.10
_exptl_crystal_size_min 0.05
_refine_diff_density_max 0.877
_refine_diff_density_min -0.515
_refine_diff_density_rms 0.156
_refine_ls_abs_structure_details 'Flack H D (1983), Acta Cryst. A39, 876-881'
_refine_ls_abs_structure_Flack 0.00
_refine_ls_extinction_method none
_refine_ls_goodness_of_fit_ref 1.017
_refine_ls_hydrogen_treatment constr
_refine_ls_matrix_type full
_refine_ls_number_parameters 36
_refine_ls_number_reflns 590
_refine_ls_number_restraints 0
_refine_ls_restrained_S_all 1.017
_refine_ls_R_factor_all 0.0697
_refine_ls_R_factor_gt 0.0575
_refine_ls_shift/su_max 0.002
_refine_ls_shift/su_mean 0.000
_refine_ls_structure_factor_coef Fsqd
_refine_ls_weighting_details 'calc w=1/[\s^2^(Fo^2^)+(0.0972P)^2^+0.0000P] where P=(Fo^2^+2Fc^2^)/3'
_refine_ls_weighting_scheme calc
_refine_ls_wR_factor_gt 0.1405
_refine_ls_wR_factor_ref 0.1456
_reflns_number_gt 492
_reflns_number_total 590
_reflns_threshold_expression >2sigma(I)
_cod_data_source_file ic8004097-file001_1.cif
_cod_data_source_block complex2
_cod_depositor_comments
;
The following automatic conversions were performed:
'_symmetry_cell_setting' value 'Trigonal' changed to 'trigonal' according
to '/home/saulius/struct/CIF-dictionaries/cif_core.dic' dictionary named
'cif_core.dic' version 2.4.1 from 2010-06-29.

Automatic conversion script
Id: cif_fix_enum 1527 2010-12-29 10:47:43Z saulius 

2021-10-24
Z value and formula fixed to values more according to usual
chemical conventions.                 miguel
;
_cod_original_formula_sum 'C3 H15 Ge N3 O3'
_cod_original_formula_weight 213.77
_cod_original_formula_moiety 'C3 H15 Ge N3 O3'
_cod_original_formula_units_Z 2
_cod_original_sg_symbol_H-M 'P 31 2'
_cod_database_code 4305407

loop_
_symmetry_equiv_pos_as_xyz
'x, y, z'
'-y, x-y, z'
'-x+y, -x, z'
'-y, -x, -z'
'-x+y, y, -z'
'x, x-y, -z'

loop_
_atom_site_label
_atom_site_type_symbol
_atom_site_fract_x
_atom_site_fract_y
_atom_site_fract_z
_atom_site_U_iso_or_equiv
_atom_site_adp_type
_atom_site_occupancy
_atom_site_symmetry_multiplicity
_atom_site_calc_flag
_atom_site_refinement_flags
_atom_site_disorder_assembly
_atom_site_disorder_group
Ge1 Ge 0.0000 0.0000 0.5000 0.0275(10) Uani 1 6 d S . .
Ge2 Ge 0.3333 0.6667 0.5000 0.0258(9) Uani 1 6 d S . .
N2 N 0.1762(10) 0.0089(10) 0.2788(13) 0.0373(19) Uani 1 1 d . . .
H2A H 0.1838 -0.0833 0.3085 0.08(5) Uiso 1 1 calc R . .
H2B H 0.1514 0.0101 0.1022 0.09(5) Uiso 1 1 calc R . .
O1 O 0.4993(10) 0.8393(11) 0.2763(14) 0.053(2) Uani 1 1 d . . .
H1 H 0.5074 0.9292 0.3166 0.04(3) Uiso 1 1 calc R . .
C2 C 0.3569(11) 0.1758(14) 0.347(2) 0.044(2) Uani 1 1 d . . .
H2C H 0.4493 0.1642 0.2791 0.053 Uiso 1 1 calc R . .
H2D H 0.3635 0.2755 0.2696 0.053 Uiso 1 1 calc R . .

loop_
_atom_site_aniso_label
_atom_site_aniso_U_11
_atom_site_aniso_U_22
_atom_site_aniso_U_33
_atom_site_aniso_U_23
_atom_site_aniso_U_13
_atom_site_aniso_U_12
Ge1 0.0310(15) 0.0310(15) 0.0205(15) 0.000 0.000 0.0155(8)
Ge2 0.0272(13) 0.0272(13) 0.0230(16) 0.000 0.000 0.0136(7)
N2 0.059(5) 0.050(5) 0.016(3) -0.005(3) -0.005(3) 0.038(4)
O1 0.059(5) 0.071(6) 0.034(4) -0.007(4) -0.003(3) 0.035(4)
C2 0.034(5) 0.055(6) 0.047(6) 0.007(5) 0.009(4) 0.025(5)

loop_
_atom_type_symbol
_atom_type_description
_atom_type_scat_dispersion_real
_atom_type_scat_dispersion_imag
_atom_type_scat_source
C C 0.0033 0.0016 'International Tables Vol C Tables 4.2.6.8 and 6.1.1.4'
H H 0.0000 0.0000 'International Tables Vol C Tables 4.2.6.8 and 6.1.1.4'
N N 0.0061 0.0033 'International Tables Vol C Tables 4.2.6.8 and 6.1.1.4'
O O 0.0106 0.0060 'International Tables Vol C Tables 4.2.6.8 and 6.1.1.4'
Ge Ge 0.1547 1.8001 'International Tables Vol C Tables 4.2.6.8 and 6.1.1.4'

loop_
_geom_angle_atom_site_label_1
_geom_angle_atom_site_label_2
_geom_angle_atom_site_label_3
_geom_angle
_geom_angle_site_symmetry_1
_geom_angle_site_symmetry_3
_geom_angle_publ_flag
N2 Ge1 N2 175.8(5) 6_556 3 ?
N2 Ge1 N2 91.2(3) 6_556 5_556 ?
N2 Ge1 N2 91.9(4) 3 5_556 ?
N2 Ge1 N2 91.9(4) 6_556 2 ?
N2 Ge1 N2 91.2(3) 3 2 ?
N2 Ge1 N2 85.9(4) 5_556 2 ?
N2 Ge1 N2 85.9(4) 6_556 . ?
N2 Ge1 N2 91.2(3) 3 . ?
N2 Ge1 N2 175.8(5) 5_556 . ?
N2 Ge1 N2 91.2(3) 2 . ?
N2 Ge1 N2 91.2(3) 6_556 4_556 ?
N2 Ge1 N2 85.9(4) 3 4_556 ?
N2 Ge1 N2 91.2(3) 5_556 4_556 ?
N2 Ge1 N2 175.8(5) 2 4_556 ?
N2 Ge1 N2 91.9(4) . 4_556 ?
O1 Ge2 O1 92.1(4) 5_556 2_665 ?
O1 Ge2 O1 90.2(3) 5_556 4_666 ?
O1 Ge2 O1 87.6(5) 2_665 4_666 ?
O1 Ge2 O1 87.6(5) 5_556 . ?
O1 Ge2 O1 90.2(3) 2_665 . ?
O1 Ge2 O1 176.8(5) 4_666 . ?
O1 Ge2 O1 90.2(3) 5_556 6_566 ?
O1 Ge2 O1 176.8(5) 2_665 6_566 ?
O1 Ge2 O1 90.2(3) 4_666 6_566 ?
O1 Ge2 O1 92.1(4) . 6_566 ?
O1 Ge2 O1 176.8(5) 5_556 3_565 ?
O1 Ge2 O1 90.2(3) 2_665 3_565 ?
O1 Ge2 O1 92.1(4) 4_666 3_565 ?
O1 Ge2 O1 90.2(3) . 3_565 ?
O1 Ge2 O1 87.6(5) 6_566 3_565 ?
C2 N2 Ge1 111.4(5) . . ?
C2 N2 H2A 109.3 . . ?
Ge1 N2 H2A 109.3 . . ?
C2 N2 H2B 109.3 . . ?
Ge1 N2 H2B 109.3 . . ?
H2A N2 H2B 108.0 . . ?
Ge2 O1 H1 109.5 . . ?
C2 C2 N2 102.6(6) 6_556 . ?
C2 C2 H2C 111.2 6_556 . ?
N2 C2 H2C 111.2 . . ?
C2 C2 H2D 111.2 6_556 . ?
N2 C2 H2D 111.2 . . ?
H2C C2 H2D 109.2 . . ?

loop_
_geom_bond_atom_site_label_1
_geom_bond_atom_site_label_2
_geom_bond_distance
_geom_bond_site_symmetry_2
_geom_bond_publ_flag
Ge1 N2 1.925(8) 6_556 ?
Ge1 N2 1.925(8) 3 ?
Ge1 N2 1.925(8) 5_556 ?
Ge1 N2 1.925(8) 2 ?
Ge1 N2 1.925(8) . ?
Ge1 N2 1.925(8) 4_556 ?
Ge2 O1 1.913(8) 5_556 ?
Ge2 O1 1.913(8) 2_665 ?
Ge2 O1 1.913(8) 4_666 ?
Ge2 O1 1.913(8) . ?
Ge2 O1 1.913(8) 6_566 ?
Ge2 O1 1.913(8) 3_565 ?
N2 C2 1.643(13) . ?
N2 H2A 0.9000 . ?
N2 H2B 0.9000 . ?
O1 H1 0.8200 . ?
C2 C2 1.51(2) 6_556 ?
C2 H2C 0.9700 . ?
C2 H2D 0.9700 . ?
